data_4033245
loop_
_publ_author_name
'Hsueh, Nai-Chen'
'Chen, Hsing-Yin'
'Chang, Meng-Yang'

_publ_section_title
;
 Construction of Sulfonyl Oxabenzo[3.3.1]bicyclic Core via
 Cyclocondensation of \b-Ketosulfones and o-Formyl Allylbenzenes.
;
_journal_issue 24
_journal_name_full 'The Journal of organic chemistry'
_journal_page_first 13324
_journal_page_last 13332
_journal_paper_doi 10.1021/acs.joc.7b02425
_journal_volume 82
_journal_year 2017
_chemical_formula_sum 'C26 H24 O5 S'
_chemical_formula_weight 448.51
_space_group_crystal_system monoclinic
_space_group_IT_number 14
_space_group_name_Hall '-P 2yn'
_space_group_name_H-M_alt 'P 1 21/n 1'
_symmetry_space_group_name_Hall '-P 2yn'
_symmetry_space_group_name_H-M 'P 1 21/n 1'
_atom_sites_solution_hydrogens mixed
_audit_creation_method SHELXL-2014/6
_cell_angle_alpha 90
_cell_angle_beta 98.2900(10)
_cell_angle_gamma 90
_cell_formula_units_Z 4
_cell_length_a 10.3973(5)
_cell_length_b 11.4451(5)
_cell_length_c 18.3533(9)
_cell_measurement_reflns_used 7321
_cell_measurement_temperature 100(2)
_cell_measurement_theta_max 26.3825
_cell_measurement_theta_min 2.4117
_cell_volume 2161.19(18)
_computing_cell_refinement 'SAINT V8.34A (Bruker AXS Inc., 2013)'
_computing_data_collection 'Bruker APEX2'
_computing_data_reduction 'SAINT V8.34A (Bruker AXS Inc., 2013)'
_computing_molecular_graphics 'Bruker SHELXTL'
_computing_publication_material 'Bruker SHELXTL'
_computing_structure_refinement 'SHELXL-2014/6 (Sheldrick, 2014)'
_diffrn_ambient_temperature 100(2)
_diffrn_detector_area_resol_mean 8.3333
_diffrn_measured_fraction_theta_full 0.999
_diffrn_measured_fraction_theta_max 0.999
_diffrn_measurement_device_type 'Bruker APEX-II CCD'
_diffrn_measurement_method '\f and \w scans'
_diffrn_radiation_type MoK\a
_diffrn_radiation_wavelength 0.71073
_diffrn_reflns_av_R_equivalents 0.0272
_diffrn_reflns_av_unetI/netI 0.0237
_diffrn_reflns_Laue_measured_fraction_full 0.999
_diffrn_reflns_Laue_measured_fraction_max 0.999
_diffrn_reflns_limit_h_max 13
_diffrn_reflns_limit_h_min -10
_diffrn_reflns_limit_k_max 14
_diffrn_reflns_limit_k_min -10
_diffrn_reflns_limit_l_max 22
_diffrn_reflns_limit_l_min -22
_diffrn_reflns_number 18010
_diffrn_reflns_point_group_measured_fraction_full 0.999
_diffrn_reflns_point_group_measured_fraction_max 0.999
_diffrn_reflns_theta_full 25.242
_diffrn_reflns_theta_max 26.408
_diffrn_reflns_theta_min 2.103
_exptl_absorpt_coefficient_mu 0.187
_exptl_absorpt_correction_T_max 0.9485
_exptl_absorpt_correction_T_min 0.8933
_exptl_absorpt_correction_type multi-scan
_exptl_absorpt_process_details 'SADABS V2014/4 (Bruker AXS Inc.)'
_exptl_crystal_colour Colorless
_exptl_crystal_density_diffrn 1.378
_exptl_crystal_density_meas ?
_exptl_crystal_density_method 'not measured'
_exptl_crystal_description Lump
_exptl_crystal_F_000 944
_exptl_crystal_size_max 0.20
_exptl_crystal_size_mid 0.15
_exptl_crystal_size_min 0.15
_refine_diff_density_max 0.337
_refine_diff_density_min -0.373
_refine_diff_density_rms 0.042
_refine_ls_extinction_method none
_refine_ls_goodness_of_fit_ref 1.036
_refine_ls_hydrogen_treatment mixed
_refine_ls_matrix_type full
_refine_ls_number_parameters 294
_refine_ls_number_reflns 4434
_refine_ls_number_restraints 0
_refine_ls_restrained_S_all 1.036
_refine_ls_R_factor_all 0.0382
_refine_ls_R_factor_gt 0.0335
_refine_ls_shift/su_max 0.002
_refine_ls_shift/su_mean 0.000
_refine_ls_structure_factor_coef Fsqd
_refine_ls_weighting_details 'w=1/[\s^2^(Fo^2^)+(0.0394P)^2^+1.0040P] where P=(Fo^2^+2Fc^2^)/3'
_refine_ls_weighting_scheme calc
_refine_ls_wR_factor_gt 0.0844
_refine_ls_wR_factor_ref 0.0879
_reflns_Friedel_coverage 0.000
_reflns_number_gt 3966
_reflns_number_total 4434
_reflns_threshold_expression 'I > 2\s(I)'
_cod_data_source_file jo7b02425_si_001.cif
_cod_data_source_block 170450LT_0m
_cod_depositor_comments
;
The following automatic conversions were performed:

'_exptl_crystal_density_meas' value 'not measured' was changed to '?'
- the value is perceived as not measured.

Automatic conversion script
Id: cif_fix_values 4973 2017-02-22 13:04:09Z antanas 

 Adding full bibliography for 4033244--4033250.cif.
;
_cod_database_code 4033245
_shelx_space_group_comment
;
The symmetry employed for this shelxl refinement is uniquely defined
by the following loop, which should always be used as a source of
symmetry information in preference to the above space-group names.
They are only intended as comments.
;
_shelxl_version_number 2014/6

loop_
_space_group_symop_operation_xyz
'x, y, z'
'-x+1/2, y+1/2, -z+1/2'
'-x, -y, -z'
'x-1/2, -y-1/2, z-1/2'

loop_
_atom_site_label
_atom_site_type_symbol
_atom_site_fract_x
_atom_site_fract_y
_atom_site_fract_z
_atom_site_U_iso_or_equiv
_atom_site_adp_type
_atom_site_occupancy
_atom_site_site_symmetry_order
_atom_site_calc_flag
_atom_site_refinement_flags_posn
_atom_site_refinement_flags_adp
S1 S 0.77056(3) 0.29355(3) 0.11254(2) 0.02165(10) Uani 1 1 d . .
O1 O 0.11869(10) 0.42262(9) 0.12028(6) 0.0317(3) Uani 1 1 d . .
O2 O 0.90084(9) 0.25354(10) 0.10896(6) 0.0300(2) Uani 1 1 d . .
O3 O 0.61820(10) 0.01908(9) 0.20248(5) 0.0265(2) Uani 1 1 d . .
O4 O 0.16285(10) 0.19874(9) 0.15837(6) 0.0271(2) Uani 1 1 d . .
H17 H 0.0942(19) 0.2322(17) 0.1442(11) 0.041 Uiso 1 1 d . U
O5 O 0.75306(10) 0.41258(9) 0.13393(6) 0.0284(2) Uani 1 1 d . .
C1 C 0.48358(17) 0.24291(14) -0.19641(8) 0.0352(4) Uani 1 1 d . .
H24 H 0.5376 0.1985 -0.2262 0.053 Uiso 1 1 calc R U
H3 H 0.4691 0.3218 -0.2168 0.053 Uiso 1 1 calc R U
H1 H 0.3998 0.2034 -0.1971 0.053 Uiso 1 1 calc R U
C2 C 0.55136(15) 0.25069(12) -0.11858(8) 0.0265(3) Uani 1 1 d . .
C3 C 0.49774(14) 0.31465(13) -0.06583(8) 0.0270(3) Uani 1 1 d . .
H4 H 0.4151 0.3503 -0.0788 0.032 Uiso 1 1 calc R U
C4 C 0.56274(14) 0.32730(13) 0.00517(8) 0.0248(3) Uani 1 1 d . .
H5 H 0.5259 0.3719 0.0406 0.030 Uiso 1 1 calc R U
C5 C 0.68298(13) 0.27344(12) 0.02355(7) 0.0217(3) Uani 1 1 d . .
C6 C 0.69402(13) 0.20524(12) 0.17187(7) 0.0207(3) Uani 1 1 d . .
C7 C 0.62664(13) 0.26652(12) 0.22942(7) 0.0220(3) Uani 1 1 d . .
H21 H 0.6820 0.3329 0.2511 0.026 Uiso 1 1 calc R U
C8 C 0.49311(13) 0.31208(12) 0.19907(7) 0.0214(3) Uani 1 1 d . .
C9 C 0.47224(14) 0.42859(12) 0.18091(8) 0.0250(3) Uani 1 1 d . .
H18 H 0.5435 0.4814 0.1870 0.030 Uiso 1 1 calc R U
C10 C 0.34901(14) 0.46946(13) 0.15395(8) 0.0277(3) Uani 1 1 d . .
H14 H 0.3361 0.5495 0.1412 0.033 Uiso 1 1 calc R U
C11 C 0.24502(13) 0.39284(13) 0.14577(8) 0.0248(3) Uani 1 1 d . .
C12 C 0.09687(15) 0.53395(14) 0.08670(9) 0.0326(3) Uani 1 1 d . .
H2 H 0.1260 0.5951 0.1227 0.049 Uiso 1 1 calc R U
H16 H 0.0039 0.5438 0.0692 0.049 Uiso 1 1 calc R U
H15 H 0.1457 0.5399 0.0450 0.049 Uiso 1 1 calc R U
C13 C 0.61309(14) 0.17677(13) 0.28970(7) 0.0249(3) Uani 1 1 d . .
H20 H 0.6999 0.1519 0.3141 0.030 Uiso 1 1 calc R U
H19 H 0.5650 0.2110 0.3273 0.030 Uiso 1 1 calc R U
C14 C 0.53939(14) 0.07345(13) 0.25274(7) 0.0242(3) Uani 1 1 d . .
H11 H 0.5267 0.0152 0.2917 0.029 Uiso 1 1 calc R U
C15 C 0.68941(13) 0.08832(13) 0.16378(7) 0.0220(3) Uani 1 1 d . .
C16 C 0.75681(14) 0.01417(12) 0.11477(7) 0.0234(3) Uani 1 1 d . .
C17 C 0.89134(15) 0.00245(14) 0.12636(8) 0.0281(3) Uani 1 1 d . .
H10 H 0.9416 0.0450 0.1649 0.034 Uiso 1 1 calc R U
C18 C 0.95206(16) -0.07060(15) 0.08222(9) 0.0348(4) Uani 1 1 d . .
H6 H 1.0440 -0.0781 0.0904 0.042 Uiso 1 1 calc R U
C19 C 0.87967(17) -0.13323(15) 0.02595(9) 0.0374(4) Uani 1 1 d . .
H7 H 0.9219 -0.1828 -0.0047 0.045 Uiso 1 1 calc R U
C20 C 0.74563(17) -0.12319(15) 0.01473(9) 0.0354(4) Uani 1 1 d . .
H8 H 0.6958 -0.1660 -0.0238 0.042 Uiso 1 1 calc R U
C21 C 0.68383(15) -0.05101(14) 0.05931(8) 0.0285(3) Uani 1 1 d . .
H9 H 0.5917 -0.0459 0.0521 0.034 Uiso 1 1 calc R U
C22 C 0.40554(14) 0.10644(13) 0.21175(8) 0.0265(3) Uani 1 1 d . .
H12 H 0.3889 0.0591 0.1662 0.032 Uiso 1 1 calc R U
H13 H 0.3390 0.0850 0.2429 0.032 Uiso 1 1 calc R U
C23 C 0.38818(13) 0.23381(12) 0.19111(7) 0.0213(3) Uani 1 1 d . .
C24 C 0.26442(13) 0.27555(12) 0.16502(7) 0.0223(3) Uani 1 1 d . .
C25 C 0.73688(15) 0.20707(13) -0.02731(8) 0.0267(3) Uani 1 1 d . .
H22 H 0.8181 0.1692 -0.0139 0.032 Uiso 1 1 calc R U
C26 C 0.67057(16) 0.19657(13) -0.09822(8) 0.0292(3) Uani 1 1 d . .
H23 H 0.7074 0.1515 -0.1335 0.035 Uiso 1 1 calc R U

loop_
_atom_site_aniso_label
_atom_site_aniso_U_11
_atom_site_aniso_U_22
_atom_site_aniso_U_33
_atom_site_aniso_U_23
_atom_site_aniso_U_13
_atom_site_aniso_U_12
S1 0.01682(17) 0.02909(19) 0.01785(17) 0.00522(13) -0.00152(12) -0.00797(13)
O1 0.0206(5) 0.0312(6) 0.0448(7) -0.0033(5) 0.0095(5) -0.0021(4)
O2 0.0157(5) 0.0424(6) 0.0309(6) 0.0111(5) 0.0002(4) -0.0082(4)
O3 0.0351(6) 0.0272(5) 0.0196(5) -0.0015(4) 0.0121(4) -0.0108(4)
O4 0.0189(5) 0.0306(6) 0.0322(6) -0.0025(4) 0.0057(4) -0.0096(4)
O5 0.0302(6) 0.0297(5) 0.0239(5) 0.0027(4) -0.0013(4) -0.0119(4)
C1 0.0515(10) 0.0287(8) 0.0213(7) 0.0018(6) -0.0081(7) -0.0052(7)
C2 0.0358(8) 0.0230(7) 0.0191(7) 0.0050(5) -0.0018(6) -0.0079(6)
C3 0.0229(7) 0.0332(8) 0.0232(7) 0.0060(6) -0.0027(6) -0.0025(6)
C4 0.0230(7) 0.0315(8) 0.0198(7) 0.0028(6) 0.0030(6) -0.0014(6)
C5 0.0213(7) 0.0272(7) 0.0160(6) 0.0051(5) 0.0001(5) -0.0052(5)
C6 0.0172(6) 0.0293(7) 0.0146(6) 0.0024(5) -0.0009(5) -0.0079(5)
C7 0.0236(7) 0.0256(7) 0.0159(6) -0.0026(5) 0.0000(5) -0.0099(5)
C8 0.0232(7) 0.0263(7) 0.0154(6) -0.0045(5) 0.0049(5) -0.0074(5)
C9 0.0231(7) 0.0251(7) 0.0277(7) -0.0070(6) 0.0068(6) -0.0098(5)
C10 0.0268(8) 0.0230(7) 0.0349(8) -0.0054(6) 0.0103(6) -0.0043(6)
C11 0.0208(7) 0.0301(8) 0.0251(7) -0.0075(6) 0.0087(6) -0.0030(6)
C12 0.0272(8) 0.0417(9) 0.0297(8) 0.0003(7) 0.0065(6) 0.0016(6)
C13 0.0295(7) 0.0314(8) 0.0136(6) -0.0008(5) 0.0024(5) -0.0063(6)
C14 0.0309(8) 0.0275(7) 0.0155(6) 0.0002(5) 0.0079(6) -0.0071(6)
C15 0.0209(7) 0.0313(7) 0.0132(6) 0.0025(5) 0.0010(5) -0.0085(5)
C16 0.0282(7) 0.0271(7) 0.0156(6) 0.0042(5) 0.0054(5) -0.0062(6)
C17 0.0285(8) 0.0363(8) 0.0190(7) 0.0059(6) 0.0022(6) -0.0047(6)
C18 0.0300(8) 0.0486(10) 0.0277(8) 0.0063(7) 0.0109(6) 0.0020(7)
C19 0.0450(10) 0.0447(10) 0.0264(8) -0.0006(7) 0.0185(7) -0.0001(8)
C20 0.0433(9) 0.0421(9) 0.0224(7) -0.0072(7) 0.0107(7) -0.0106(7)
C21 0.0287(8) 0.0367(8) 0.0211(7) -0.0016(6) 0.0070(6) -0.0091(6)
C22 0.0293(8) 0.0282(8) 0.0216(7) 0.0010(6) 0.0025(6) -0.0124(6)
C23 0.0252(7) 0.0260(7) 0.0138(6) -0.0040(5) 0.0059(5) -0.0083(5)
C24 0.0220(7) 0.0289(7) 0.0177(6) -0.0074(5) 0.0085(5) -0.0105(5)
C25 0.0280(8) 0.0287(8) 0.0235(7) 0.0064(6) 0.0038(6) 0.0027(6)
C26 0.0424(9) 0.0249(7) 0.0204(7) 0.0009(6) 0.0052(6) 0.0006(6)

loop_
_atom_type_symbol
_atom_type_description
_atom_type_scat_dispersion_real
_atom_type_scat_dispersion_imag
_atom_type_scat_source
C C 0.0033 0.0016 'International Tables Vol C Tables 4.2.6.8 and 6.1.1.4'
H H 0.0000 0.0000 'International Tables Vol C Tables 4.2.6.8 and 6.1.1.4'
O O 0.0106 0.0060 'International Tables Vol C Tables 4.2.6.8 and 6.1.1.4'
S S 0.1246 0.1234 'International Tables Vol C Tables 4.2.6.8 and 6.1.1.4'

loop_
_geom_angle_atom_site_label_1
_geom_angle_atom_site_label_2
_geom_angle_atom_site_label_3
_geom_angle
O5 S1 O2 118.09(6)
O5 S1 C6 106.83(6)
O2 S1 C6 110.99(6)
O5 S1 C5 107.91(6)
O2 S1 C5 106.22(7)
C6 S1 C5 106.19(6)
C11 O1 C12 117.14(11)
C15 O3 C14 118.80(11)
C24 O4 H17 110.7(14)
C2 C1 H24 109.5
C2 C1 H3 109.5
H24 C1 H3 109.5
C2 C1 H1 109.5
H24 C1 H1 109.5
H3 C1 H1 109.5
C26 C2 C3 118.62(13)
C26 C2 C1 120.53(14)
C3 C2 C1 120.83(14)
C4 C3 C2 121.23(14)
C4 C3 H4 119.4
C2 C3 H4 119.4
C3 C4 C5 118.74(14)
C3 C4 H5 120.6
C5 C4 H5 120.6
C25 C5 C4 121.14(13)
C25 C5 S1 119.37(11)
C4 C5 S1 119.46(11)
C15 C6 C7 121.49(12)
C15 C6 S1 121.01(11)
C7 C6 S1 117.40(10)
C8 C7 C6 113.18(11)
C8 C7 C13 108.80(11)
C6 C7 C13 106.99(11)
C8 C7 H21 109.3
C6 C7 H21 109.3
C13 C7 H21 109.3
C9 C8 C23 119.84(13)
C9 C8 C7 121.65(12)
C23 C8 C7 118.50(13)
C8 C9 C10 121.04(13)
C8 C9 H18 119.5
C10 C9 H18 119.5
C11 C10 C9 119.50(14)
C11 C10 H14 120.3
C9 C10 H14 120.3
O1 C11 C10 125.04(14)
O1 C11 C24 114.94(12)
C10 C11 C24 120.01(13)
O1 C12 H2 109.5
O1 C12 H16 109.5
H2 C12 H16 109.5
O1 C12 H15 109.5
H2 C12 H15 109.5
H16 C12 H15 109.5
C14 C13 C7 107.07(11)
C14 C13 H20 110.3
C7 C13 H20 110.3
C14 C13 H19 110.3
C7 C13 H19 110.3
H20 C13 H19 108.6
O3 C14 C13 108.79(11)
O3 C14 C22 110.37(11)
C13 C14 C22 113.13(12)
O3 C14 H11 108.1
C13 C14 H11 108.1
C22 C14 H11 108.1
C6 C15 O3 122.51(13)
C6 C15 C16 128.51(12)
O3 C15 C16 108.97(12)
C17 C16 C21 119.30(14)
C17 C16 C15 120.99(12)
C21 C16 C15 119.57(13)
C18 C17 C16 120.28(14)
C18 C17 H10 119.9
C16 C17 H10 119.9
C17 C18 C19 120.38(15)
C17 C18 H6 119.8
C19 C18 H6 119.8
C20 C19 C18 119.65(15)
C20 C19 H7 120.2
C18 C19 H7 120.2
C19 C20 C21 120.32(15)
C19 C20 H8 119.8
C21 C20 H8 119.8
C20 C21 C16 120.03(14)
C20 C21 H9 120.0
C16 C21 H9 120.0
C23 C22 C14 115.38(11)
C23 C22 H12 108.4
C14 C22 H12 108.4
C23 C22 H13 108.4
C14 C22 H13 108.4
H12 C22 H13 107.5
C24 C23 C8 118.91(13)
C24 C23 C22 119.27(12)
C8 C23 C22 121.81(13)
O4 C24 C23 118.33(13)
O4 C24 C11 120.98(13)
C23 C24 C11 120.69(12)
C5 C25 C26 119.06(14)
C5 C25 H22 120.5
C26 C25 H22 120.5
C25 C26 C2 121.17(14)
C25 C26 H23 119.4
C2 C26 H23 119.4

loop_
_geom_bond_atom_site_label_1
_geom_bond_atom_site_label_2
_geom_bond_distance
S1 O5 1.4366(11)
S1 O2 1.4403(11)
S1 C6 1.7579(13)
S1 C5 1.7666(13)
O1 C11 1.3722(17)
O1 C12 1.4193(19)
O3 C15 1.3536(16)
O3 C14 1.4587(17)
O4 C24 1.3660(16)
O4 H17 0.82(2)
C1 C2 1.5017(19)
C1 H24 0.9800
C1 H3 0.9800
C1 H1 0.9800
C2 C26 1.388(2)
C2 C3 1.393(2)
C3 C4 1.386(2)
C3 H4 0.9500
C4 C5 1.391(2)
C4 H5 0.9500
C5 C25 1.383(2)
C6 C15 1.346(2)
C6 C7 1.5205(19)
C7 C8 1.5122(19)
C7 C13 1.5309(19)
C7 H21 1.0000
C8 C9 1.384(2)
C8 C23 1.4029(18)
C9 C10 1.387(2)
C9 H18 0.9500
C10 C11 1.383(2)
C10 H14 0.9500
C11 C24 1.395(2)
C12 H2 0.9800
C12 H16 0.9800
C12 H15 0.9800
C13 C14 1.5150(19)
C13 H20 0.9900
C13 H19 0.9900
C14 C22 1.531(2)
C14 H11 1.0000
C15 C16 1.484(2)
C16 C17 1.391(2)
C16 C21 1.395(2)
C17 C18 1.379(2)
C17 H10 0.9500
C18 C19 1.387(2)
C18 H6 0.9500
C19 C20 1.384(2)
C19 H7 0.9500
C20 C21 1.384(2)
C20 H8 0.9500
C21 H9 0.9500
C22 C23 1.510(2)
C22 H12 0.9900
C22 H13 0.9900
C23 C24 1.391(2)
C25 C26 1.387(2)
C25 H22 0.9500
C26 H23 0.9500
